data_4514634
loop_
_publ_author_name
'Nguyen, Vu T.'
'Nguyen, Viet D.'
'Haug, Graham C.'
'Dang, Hang T.'
'Jin, Shengfei'
'Li, Zhiliang'
'Flores-Hansen, Carsten'
'Benavides, Brenda S.'
'Arman, Hadi D.'
'Larionov, Oleg V.'

_publ_section_title
;
 Alkene Synthesis by Photocatalytic Chemoenzymatically Compatible
 Dehydrodecarboxylation of Carboxylic Acids and Biomass
;
_journal_issue 10
_journal_name_full 'ACS Catalysis'
_journal_page_first 9485
_journal_paper_doi 10.1021/acscatal.9b02951
_journal_volume 9
_journal_year 2019
_chemical_formula_moiety 'C21 H17 N'
_chemical_formula_sum 'C21 H17 N'
_chemical_formula_weight 283.35
_space_group_crystal_system monoclinic
_space_group_IT_number 15
_space_group_name_Hall '-C 2yc'
_space_group_name_H-M_alt 'C 1 2/c 1'
_symmetry_space_group_name_Hall '-C 2yc'
_symmetry_space_group_name_H-M 'C 1 2/c 1'
_atom_sites_solution_hydrogens mixed
_atom_sites_solution_primary dual
_audit_creation_date 2019-02-13
_audit_creation_method
;
Olex2 1.2
(compiled 2018.05.29 svn.r3508 for OlexSys, GUI svn.r5506)
;
_cell_angle_alpha 90
_cell_angle_beta 108.216(3)
_cell_angle_gamma 90
_cell_formula_units_Z 12
_cell_length_a 18.1884(4)
_cell_length_b 10.5558(2)
_cell_length_c 25.3027(7)
_cell_measurement_reflns_used 17122
_cell_measurement_temperature 98(2)
_cell_measurement_theta_max 29.4820
_cell_measurement_theta_min 2.5610
_cell_volume 4614.5(2)
_computing_cell_refinement 'CrysAlisPro 1.171.39.28e (Rigaku OD, 2015)'
_computing_data_collection 'CrysAlisPro 1.171.39.28e (Rigaku OD, 2015)'
_computing_data_reduction 'CrysAlisPro 1.171.39.28e (Rigaku OD, 2015)'
_computing_molecular_graphics 'Olex2 (Dolomanov et al., 2009)'
_computing_publication_material 'Olex2 (Dolomanov et al., 2009)'
_computing_structure_refinement 'ShelXL (Sheldrick, 2015)'
_computing_structure_solution 'ShelXT (Sheldrick, 2015)'
_diffrn_ambient_temperature 98(2)
_diffrn_detector 'CCD plate'
_diffrn_measured_fraction_theta_full 0.998
_diffrn_measured_fraction_theta_max 0.998
_diffrn_measurement_details
;
List of Runs (angles in degrees, time in seconds):

  # Type    Start    End  Width  t~exp~   \w     \q     \k     \f   Frames
--------------------------------------------------------------------------
  1  \w    -32.00  82.00   1.00   58.00    --   -7.60  38.00-180.00  114
  2  \w    -97.00  17.00   1.00   58.00    --   -7.60 -38.00 -90.00  114
  3  \w    -97.00  25.00   1.00   58.00    --   -7.60 -72.00-120.00  122
  4  \w    -97.00  17.00   1.00   58.00    --   -7.60 -38.00  30.00  114
  5  \w    -37.00  82.00   1.00   58.00    --   -7.60  57.00  60.00  119
  6  \w    -37.00  -7.00   1.00   58.00    --   -7.60  57.00-120.00   30
  7  \w    -37.00  82.00   1.00   58.00    --   -7.60  57.00 -30.00  119
;
_diffrn_measurement_device 'four-circle diffractometer'
_diffrn_measurement_device_type 'XtaLAB AFC12 (RCD3): Kappa single'
_diffrn_measurement_method '\w scans'
_diffrn_orient_matrix_type 'CrysAlisPro convention (1999,Acta A55,543-557)'
_diffrn_orient_matrix_UB_11 0.0011449000
_diffrn_orient_matrix_UB_12 0.0197416000
_diffrn_orient_matrix_UB_13 -0.0265370000
_diffrn_orient_matrix_UB_21 -0.0046828000
_diffrn_orient_matrix_UB_22 0.0638748000
_diffrn_orient_matrix_UB_23 0.0070347000
_diffrn_orient_matrix_UB_31 0.0407696000
_diffrn_orient_matrix_UB_32 0.0067256000
_diffrn_orient_matrix_UB_33 0.0108411000
_diffrn_radiation_monochromator graphite
_diffrn_radiation_probe x-ray
_diffrn_radiation_type MoK\a
_diffrn_radiation_wavelength 0.71073
_diffrn_reflns_av_R_equivalents 0.0529
_diffrn_reflns_av_unetI/netI 0.0214
_diffrn_reflns_Laue_measured_fraction_full 0.998
_diffrn_reflns_Laue_measured_fraction_max 0.998
_diffrn_reflns_limit_h_max 22
_diffrn_reflns_limit_h_min -22
_diffrn_reflns_limit_k_max 12
_diffrn_reflns_limit_k_min -12
_diffrn_reflns_limit_l_max 30
_diffrn_reflns_limit_l_min -30
_diffrn_reflns_number 45452
_diffrn_reflns_point_group_measured_fraction_full 0.998
_diffrn_reflns_point_group_measured_fraction_max 0.998
_diffrn_reflns_theta_full 25.242
_diffrn_reflns_theta_max 25.497
_diffrn_reflns_theta_min 2.282
_diffrn_source 'fine-focus sealed X-ray tube'
_diffrn_source_type 'Enhance (Mo) X-ray Source'
_exptl_absorpt_coefficient_mu 0.071
_exptl_absorpt_correction_T_max 1.00000
_exptl_absorpt_correction_T_min 0.09143
_exptl_absorpt_correction_type multi-scan
_exptl_absorpt_process_details
;
CrysAlisPro 1.171.39.28e (Rigaku Oxford Diffraction, 2015)
Empirical absorption correction using spherical harmonics,
 implemented in SCALE3 ABSPACK scaling algorithm.
;
_exptl_crystal_colour 'clear light yellow'
_exptl_crystal_colour_lustre clear
_exptl_crystal_colour_modifier light
_exptl_crystal_colour_primary yellow
_exptl_crystal_density_diffrn 1.224
_exptl_crystal_description plank
_exptl_crystal_F_000 1800
_exptl_crystal_size_max 0.47
_exptl_crystal_size_mid 0.27
_exptl_crystal_size_min 0.23
_refine_diff_density_max 0.210
_refine_diff_density_min -0.215
_refine_diff_density_rms 0.058
_refine_ls_extinction_coef 0.0037(4)
_refine_ls_extinction_expression Fc^*^=kFc[1+0.001xFc^2^\l^3^/sin(2\q)]^-1/4^
_refine_ls_extinction_method 'SHELXL-2016/6 (Sheldrick 2016)'
_refine_ls_goodness_of_fit_ref 1.053
_refine_ls_hydrogen_treatment mixed
_refine_ls_matrix_type full
_refine_ls_number_parameters 312
_refine_ls_number_reflns 4285
_refine_ls_number_restraints 0
_refine_ls_restrained_S_all 1.053
_refine_ls_R_factor_all 0.0459
_refine_ls_R_factor_gt 0.0431
_refine_ls_shift/su_max 0.001
_refine_ls_shift/su_mean 0.000
_refine_ls_structure_factor_coef Fsqd
_refine_ls_weighting_details 'w=1/[\s^2^(Fo^2^)+(0.0562P)^2^+3.5000P] where P=(Fo^2^+2Fc^2^)/3'
_refine_ls_weighting_scheme calc
_refine_ls_wR_factor_gt 0.1106
_refine_ls_wR_factor_ref 0.1129
_reflns_Friedel_coverage 0.000
_reflns_number_gt 4036
_reflns_number_total 4285
_reflns_threshold_expression 'I > 2\s(I)'
_cod_data_source_file cs9b02951_si_003.cif
_cod_data_source_block cd1817
_cod_database_code 4514634
_shelx_shelxl_version_number 2016/6
_chemical_oxdiff_formula N1O3S1C30H20
_chemical_oxdiff_usercomment 'Salt sample 2D'
_shelx_space_group_comment
;
The symmetry employed for this shelxl refinement is uniquely defined
by the following loop, which should always be used as a source of
symmetry information in preference to the above space-group names.
They are only intended as comments.
;
_shelx_estimated_absorpt_t_max 0.984
_shelx_estimated_absorpt_t_min 0.968
_reflns_odcompleteness_completeness 99.82
_reflns_odcompleteness_iscentric 1
_reflns_odcompleteness_theta 26.32
_olex2_refinement_description
;
1. Fixed Uiso
 At 1.2 times of:
  All C(H) groups
 At 1.5 times of:
  All C(H,H,H) groups, All C(H,H,H,H,H,H) groups
2.a Aromatic/amide H refined with riding coordinates:
 C20(H20), C26(H26), C19(H19), C31(H31), C9(H9), C2(H2), C33(H33), C11(H11),
 C5(H5), C12(H12), C3(H3), C32(H32), C16(H16), C23(H23), C18(H18), C24(H24),
 C17(H17)
2.b Idealised Me refined as rotating group:
 C29(H29A,H29B,H29C), C21(H21A,H21B,H21C)
;
_olex2_exptl_crystal_mounting_method 'nylon loop'
_olex2_submission_special_instructions 'No special instructions were received'
_oxdiff_exptl_absorpt_empirical_details
;
Empirical correction (ABSPACK) includes:
- Absorption correction using spherical harmonics
- Frame scaling
;
_oxdiff_exptl_absorpt_empirical_full_max 26.397
_oxdiff_exptl_absorpt_empirical_full_min 0.771

loop_
_space_group_symop_operation_xyz
'x, y, z'
'-x, y, -z+1/2'
'x+1/2, y+1/2, z'
'-x+1/2, y+1/2, -z+1/2'
'-x, -y, -z'
'x, -y, z-1/2'
'-x+1/2, -y+1/2, -z'
'x+1/2, -y+1/2, z-1/2'

loop_
_atom_site_label
_atom_site_type_symbol
_atom_site_fract_x
_atom_site_fract_y
_atom_site_fract_z
_atom_site_U_iso_or_equiv
_atom_site_adp_type
_atom_site_occupancy
_atom_site_site_symmetry_order
_atom_site_calc_flag
_atom_site_refinement_flags_posn
_atom_site_refinement_flags_adp
_atom_site_refinement_flags_occupancy
N1 N 0.45742(6) 0.39531(10) 0.56832(4) 0.0198(3) Uani 1 1 d . . .
N2 N 0.500000 0.81630(14) 0.750000 0.0256(4) Uani 1 2 d S T P
C30 C 0.500000 0.40648(16) 0.750000 0.0176(4) Uani 1 2 d S T P
C8 C 0.59230(7) 0.39028(12) 0.56828(5) 0.0185(3) Uani 1 1 d . . .
C20 C 0.71038(7) 0.61063(13) 0.55422(6) 0.0242(3) Uani 1 1 d . . .
H20 H 0.683075 0.587684 0.516929 0.029 Uiso 1 1 calc R . .
C7 C 0.60259(7) 0.51802(12) 0.58497(5) 0.0187(3) Uani 1 1 d . . .
C1 C 0.46773(7) 0.51828(12) 0.58312(5) 0.0188(3) Uani 1 1 d . . .
C15 C 0.67932(7) 0.58197(12) 0.59660(5) 0.0202(3) Uani 1 1 d . . .
C28 C 0.500000 0.54773(16) 0.750000 0.0181(4) Uani 1 2 d S T P
C26 C 0.35557(7) 0.55607(13) 0.71827(5) 0.0215(3) Uani 1 1 d . . .
H26 H 0.352761 0.466241 0.716419 0.026 Uiso 1 1 calc R . .
C13 C 0.51786(7) 0.33369(12) 0.56046(5) 0.0187(3) Uani 1 1 d . . .
C19 C 0.78107(8) 0.67259(14) 0.56617(6) 0.0293(3) Uani 1 1 d . . .
H19 H 0.801755 0.691664 0.536953 0.035 Uiso 1 1 calc R . .
C31 C 0.52574(7) 0.33988(12) 0.71162(5) 0.0213(3) Uani 1 1 d . . .
H31 H 0.543940 0.384526 0.685575 0.026 Uiso 1 1 calc R . .
C10 C 0.63894(7) 0.19050(13) 0.54178(5) 0.0227(3) Uani 1 1 d . . .
C22 C 0.43335(8) 0.75099(13) 0.73718(5) 0.0228(3) Uani 1 1 d . . .
C6 C 0.53910(7) 0.58490(12) 0.59162(5) 0.0195(3) Uani 1 1 d . . .
C9 C 0.65164(7) 0.31374(13) 0.55856(5) 0.0208(3) Uani 1 1 d . . .
H9 H 0.701334 0.349654 0.563922 0.025 Uiso 1 1 calc R . .
C2 C 0.40379(7) 0.58414(13) 0.59115(5) 0.0226(3) Uani 1 1 d . . .
H2 H 0.357047 0.539849 0.587681 0.027 Uiso 1 1 calc R . .
C27 C 0.42990(7) 0.61509(12) 0.73587(5) 0.0194(3) Uani 1 1 d . . .
C33 C 0.500000 0.14260(18) 0.750000 0.0300(5) Uani 1 2 d S T P
H33 H 0.500000 0.052603 0.750001 0.036 Uiso 1 2 calc RS T P
C11 C 0.56502(8) 0.13577(13) 0.53528(6) 0.0241(3) Uani 1 1 d . . .
H11 H 0.556315 0.049506 0.524430 0.029 Uiso 1 1 calc R . .
C5 C 0.54139(8) 0.71681(13) 0.60481(5) 0.0223(3) Uani 1 1 d . . .
H5 H 0.588173 0.762410 0.610081 0.027 Uiso 1 1 calc R . .
C12 C 0.50684(7) 0.20379(13) 0.54421(5) 0.0226(3) Uani 1 1 d . . .
H12 H 0.458206 0.164632 0.539608 0.027 Uiso 1 1 calc R . .
C3 C 0.40882(8) 0.70947(13) 0.60373(6) 0.0249(3) Uani 1 1 d . . .
H3 H 0.365178 0.751779 0.608410 0.030 Uiso 1 1 calc R . .
C32 C 0.52482(8) 0.20848(13) 0.71137(6) 0.0274(3) Uani 1 1 d . . .
H32 H 0.541306 0.163446 0.684582 0.033 Uiso 1 1 calc R . .
C16 C 0.72066(8) 0.61693(14) 0.65102(6) 0.0267(3) Uani 1 1 d . . .
H16 H 0.700242 0.598328 0.680417 0.032 Uiso 1 1 calc R . .
C4 C 0.47837(8) 0.77903(13) 0.61006(5) 0.0245(3) Uani 1 1 d . . .
C23 C 0.36220(9) 0.82001(13) 0.72269(6) 0.0294(3) Uani 1 1 d . . .
H23 H 0.363356 0.909950 0.724087 0.035 Uiso 1 1 calc R . .
C18 C 0.82161(8) 0.70677(14) 0.62017(6) 0.0307(3) Uani 1 1 d . . .
H18 H 0.869890 0.749272 0.628112 0.037 Uiso 1 1 calc R . .
C25 C 0.28837(8) 0.62410(14) 0.70400(5) 0.0252(3) Uani 1 1 d . . .
C24 C 0.29325(9) 0.75932(14) 0.70700(6) 0.0296(3) Uani 1 1 d . . .
H24 H 0.246907 0.807683 0.697756 0.035 Uiso 1 1 calc R . .
C17 C 0.79127(8) 0.67857(14) 0.66252(6) 0.0322(4) Uani 1 1 d . . .
H17 H 0.818959 0.701545 0.699736 0.039 Uiso 1 1 calc R . .
C14 C 0.48007(10) 0.91873(14) 0.62174(7) 0.0311(3) Uani 1 1 d . . .
C29 C 0.21057(8) 0.56061(15) 0.68577(6) 0.0328(4) Uani 1 1 d . . .
H29A H 0.217141 0.470180 0.679721 0.049 Uiso 1 1 calc GR . .
H29B H 0.178246 0.599217 0.651054 0.049 Uiso 1 1 calc GR . .
H29C H 0.185559 0.571023 0.714641 0.049 Uiso 1 1 calc GR . .
C21 C 0.69975(8) 0.11072(14) 0.52938(7) 0.0314(3) Uani 1 1 d . . .
H21A H 0.681018 0.082268 0.490597 0.047 Uiso 1 1 calc GR . .
H21B H 0.710991 0.036900 0.554105 0.047 Uiso 1 1 calc GR . .
H21C H 0.747005 0.160862 0.535344 0.047 Uiso 1 1 calc GR . .
H14A H 0.4432(11) 0.9648(18) 0.5921(8) 0.047 Uiso 1 1 d R . .
H14B H 0.5309(11) 0.9573(18) 0.6260(7) 0.047 Uiso 1 1 d R . .
H14C H 0.4689(10) 0.9358(17) 0.6560(8) 0.047 Uiso 1 1 d R . .

loop_
_atom_site_aniso_label
_atom_site_aniso_U_11
_atom_site_aniso_U_22
_atom_site_aniso_U_33
_atom_site_aniso_U_23
_atom_site_aniso_U_13
_atom_site_aniso_U_12
N1 0.0181(5) 0.0235(6) 0.0174(5) -0.0005(4) 0.0049(4) -0.0046(4)
N2 0.0392(10) 0.0136(8) 0.0247(8) 0.000 0.0111(7) 0.000
C30 0.0159(8) 0.0121(9) 0.0193(9) 0.000 -0.0023(7) 0.000
C8 0.0185(6) 0.0227(7) 0.0128(6) 0.0008(5) 0.0030(5) -0.0044(5)
C20 0.0196(6) 0.0282(7) 0.0235(7) -0.0005(5) 0.0050(5) -0.0047(5)
C7 0.0192(6) 0.0226(7) 0.0132(6) 0.0027(5) 0.0034(5) -0.0041(5)
C1 0.0197(6) 0.0231(7) 0.0127(6) 0.0021(5) 0.0036(5) -0.0027(5)
C15 0.0173(6) 0.0178(6) 0.0229(7) 0.0012(5) 0.0028(5) -0.0021(5)
C28 0.0267(9) 0.0129(9) 0.0144(8) 0.000 0.0059(7) 0.000
C26 0.0279(7) 0.0175(6) 0.0195(6) 0.0030(5) 0.0079(5) 0.0021(5)
C13 0.0185(6) 0.0234(7) 0.0136(6) 0.0003(5) 0.0040(5) -0.0034(5)
C19 0.0215(7) 0.0312(8) 0.0358(8) 0.0048(6) 0.0098(6) -0.0046(6)
C31 0.0189(6) 0.0172(7) 0.0230(7) -0.0017(5) -0.0003(5) 0.0018(5)
C10 0.0211(7) 0.0258(7) 0.0201(6) -0.0009(5) 0.0049(5) -0.0017(5)
C22 0.0349(8) 0.0155(7) 0.0199(6) 0.0014(5) 0.0110(6) 0.0031(5)
C6 0.0216(6) 0.0225(7) 0.0130(6) 0.0025(5) 0.0033(5) -0.0025(5)
C9 0.0159(6) 0.0254(7) 0.0201(6) 0.0009(5) 0.0040(5) -0.0043(5)
C2 0.0192(6) 0.0281(7) 0.0201(6) 0.0007(5) 0.0056(5) -0.0023(5)
C27 0.0290(7) 0.0148(6) 0.0151(6) 0.0003(5) 0.0080(5) 0.0013(5)
C33 0.0221(10) 0.0106(9) 0.0447(12) 0.000 -0.0078(9) 0.000
C11 0.0249(7) 0.0222(7) 0.0239(7) -0.0050(5) 0.0057(5) -0.0054(5)
C5 0.0235(7) 0.0222(7) 0.0191(6) 0.0020(5) 0.0036(5) -0.0057(5)
C12 0.0191(6) 0.0252(7) 0.0227(7) -0.0033(5) 0.0054(5) -0.0084(5)
C3 0.0252(7) 0.0277(7) 0.0218(7) 0.0015(5) 0.0075(5) 0.0038(6)
C32 0.0209(7) 0.0185(7) 0.0344(8) -0.0090(6) -0.0036(6) 0.0042(5)
C16 0.0264(7) 0.0285(8) 0.0230(7) 0.0004(6) 0.0043(6) -0.0063(6)
C4 0.0311(7) 0.0226(7) 0.0181(6) 0.0026(5) 0.0053(5) -0.0002(6)
C23 0.0437(9) 0.0168(7) 0.0310(8) 0.0023(6) 0.0163(7) 0.0096(6)
C18 0.0169(6) 0.0266(7) 0.0428(9) 0.0038(6) 0.0009(6) -0.0077(6)
C25 0.0293(7) 0.0285(7) 0.0201(7) 0.0051(5) 0.0109(6) 0.0065(6)
C24 0.0339(8) 0.0278(8) 0.0299(8) 0.0066(6) 0.0143(6) 0.0158(6)
C17 0.0271(8) 0.0307(8) 0.0293(8) -0.0010(6) -0.0049(6) -0.0084(6)
C14 0.0405(9) 0.0202(7) 0.0331(8) 0.0026(6) 0.0122(7) 0.0014(6)
C29 0.0252(7) 0.0405(9) 0.0330(8) 0.0091(7) 0.0094(6) 0.0075(6)
C21 0.0253(7) 0.0282(8) 0.0415(9) -0.0049(6) 0.0116(6) -0.0012(6)

loop_
_atom_type_symbol
_atom_type_description
_atom_type_scat_dispersion_real
_atom_type_scat_dispersion_imag
_atom_type_scat_source
C C 0.0033 0.0016 'International Tables Vol C Tables 4.2.6.8 and 6.1.1.4'
H H 0.0000 0.0000 'International Tables Vol C Tables 4.2.6.8 and 6.1.1.4'
N N 0.0061 0.0033 'International Tables Vol C Tables 4.2.6.8 and 6.1.1.4'

loop_
_geom_angle_atom_site_label_1
_geom_angle_atom_site_label_2
_geom_angle_atom_site_label_3
_geom_angle
_geom_angle_site_symmetry_1
_geom_angle_site_symmetry_3
C13 N1 C1 117.24(11) . .
C22 N2 C22 118.24(16) . 2_656
C31 C30 C28 120.31(8) 2_656 .
C31 C30 C28 120.31(8) . .
C31 C30 C31 119.38(17) . 2_656
C7 C8 C13 118.10(11) . .
C7 C8 C9 123.79(11) . .
C9 C8 C13 118.11(11) . .
C15 C20 H20 119.8 . .
C19 C20 H20 119.8 . .
C19 C20 C15 120.36(12) . .
C8 C7 C15 121.34(11) . .
C6 C7 C8 118.62(11) . .
C6 C7 C15 120.03(11) . .
N1 C1 C6 123.75(12) . .
N1 C1 C2 117.46(11) . .
C2 C1 C6 118.78(12) . .
C20 C15 C7 121.68(11) . .
C20 C15 C16 118.60(12) . .
C16 C15 C7 119.70(11) . .
C27 C28 C30 120.40(8) 2_656 .
C27 C28 C30 120.40(8) . .
C27 C28 C27 119.20(16) 2_656 .
C27 C26 H26 118.8 . .
C25 C26 H26 118.8 . .
C25 C26 C27 122.36(12) . .
N1 C13 C8 123.90(12) . .
N1 C13 C12 117.35(11) . .
C12 C13 C8 118.73(11) . .
C20 C19 H19 119.7 . .
C18 C19 C20 120.63(13) . .
C18 C19 H19 119.7 . .
C30 C31 H31 119.9 . .
C32 C31 C30 120.11(13) . .
C32 C31 H31 119.9 . .
C9 C10 C11 118.95(12) . .
C9 C10 C21 122.41(12) . .
C11 C10 C21 118.64(12) . .
N2 C22 C27 123.23(12) . .
N2 C22 C23 118.47(12) . .
C23 C22 C27 118.27(12) . .
C7 C6 C1 118.34(12) . .
C7 C6 C5 123.45(12) . .
C5 C6 C1 118.18(12) . .
C8 C9 H9 119.1 . .
C10 C9 C8 121.90(12) . .
C10 C9 H9 119.1 . .
C1 C2 H2 119.6 . .
C3 C2 C1 120.76(12) . .
C3 C2 H2 119.6 . .
C28 C27 C26 123.65(12) . .
C28 C27 C22 118.04(12) . .
C26 C27 C22 118.27(12) . .
C32 C33 H33 120.1 . .
C32 C33 H33 120.1 2_656 .
C32 C33 C32 119.73(18) 2_656 .
C10 C11 H11 119.2 . .
C12 C11 C10 121.59(13) . .
C12 C11 H11 119.2 . .
C6 C5 H5 119.1 . .
C4 C5 C6 121.87(12) . .
C4 C5 H5 119.1 . .
C13 C12 H12 119.7 . .
C11 C12 C13 120.69(12) . .
C11 C12 H12 119.7 . .
C2 C3 H3 119.3 . .
C2 C3 C4 121.34(12) . .
C4 C3 H3 119.3 . .
C31 C32 H32 119.8 . .
C33 C32 C31 120.33(14) . .
C33 C32 H32 119.8 . .
C15 C16 H16 119.7 . .
C17 C16 C15 120.58(13) . .
C17 C16 H16 119.7 . .
C5 C4 C3 118.94(12) . .
C5 C4 C14 121.72(13) . .
C3 C4 C14 119.34(13) . .
C22 C23 H23 119.5 . .
C24 C23 C22 121.06(13) . .
C24 C23 H23 119.5 . .
C19 C18 H18 120.3 . .
C19 C18 C17 119.42(13) . .
C17 C18 H18 120.3 . .
C26 C25 C24 118.37(13) . .
C26 C25 C29 121.74(13) . .
C24 C25 C29 119.88(12) . .
C23 C24 C25 121.64(13) . .
C23 C24 H24 119.2 . .
C25 C24 H24 119.2 . .
C16 C17 H17 119.8 . .
C18 C17 C16 120.40(13) . .
C18 C17 H17 119.8 . .
C4 C14 H14A 112.0(11) . .
C4 C14 H14B 112.8(11) . .
C4 C14 H14C 111.2(11) . .
H14A C14 H14B 106.1(15) . .
H14A C14 H14C 108.2(15) . .
H14B C14 H14C 106.1(15) . .
C25 C29 H29A 109.5 . .
C25 C29 H29B 109.5 . .
C25 C29 H29C 109.5 . .
H29A C29 H29B 109.5 . .
H29A C29 H29C 109.5 . .
H29B C29 H29C 109.5 . .
C10 C21 H21A 109.5 . .
C10 C21 H21B 109.5 . .
C10 C21 H21C 109.5 . .
H21A C21 H21B 109.5 . .
H21A C21 H21C 109.5 . .
H21B C21 H21C 109.5 . .

loop_
_geom_bond_atom_site_label_1
_geom_bond_atom_site_label_2
_geom_bond_distance
_geom_bond_site_symmetry_2
N1 C1 1.3478(17) .
N1 C13 1.3446(16) .
N2 C22 1.3431(16) .
N2 C22 1.3431(16) 2_656
C30 C28 1.491(2) .
C30 C31 1.3930(16) 2_656
C30 C31 1.3930(16) .
C8 C7 1.4079(18) .
C8 C13 1.4358(17) .
C8 C9 1.4297(18) .
C20 H20 0.9500 .
C20 C15 1.3928(18) .
C20 C19 1.3889(19) .
C7 C15 1.4943(17) .
C7 C6 1.4078(18) .
C1 C6 1.4321(17) .
C1 C2 1.4230(18) .
C15 C16 1.3965(19) .
C28 C27 1.4051(15) .
C28 C27 1.4051(15) 2_656
C26 H26 0.9500 .
C26 C27 1.4275(18) .
C26 C25 1.3652(18) .
C13 C12 1.4276(18) .
C19 H19 0.9500 .
C19 C18 1.382(2) .
C31 H31 0.9500 .
C31 C32 1.3872(19) .
C10 C9 1.3654(19) .
C10 C11 1.4248(18) .
C10 C21 1.4994(19) .
C22 C27 1.4358(18) .
C22 C23 1.4295(19) .
C6 C5 1.4294(19) .
C9 H9 0.9500 .
C2 H2 0.9500 .
C2 C3 1.357(2) .
C33 H33 0.9500 .
C33 C32 1.3851(18) .
C33 C32 1.3850(18) 2_656
C11 H11 0.9500 .
C11 C12 1.3549(19) .
C5 H5 0.9500 .
C5 C4 1.3631(19) .
C12 H12 0.9500 .
C3 H3 0.9500 .
C3 C4 1.4276(19) .
C32 H32 0.9500 .
C16 H16 0.9500 .
C16 C17 1.3870(19) .
C4 C14 1.502(2) .
C23 H23 0.9500 .
C23 C24 1.353(2) .
C18 H18 0.9500 .
C18 C17 1.382(2) .
C25 C24 1.431(2) .
C25 C29 1.502(2) .
C24 H24 0.9500 .
C17 H17 0.9500 .
C14 H14A 0.97(2) .
C14 H14B 0.985(19) .
C14 H14C 0.967(19) .
C29 H29A 0.9800 .
C29 H29B 0.9800 .
C29 H29C 0.9800 .
C21 H21A 0.9800 .
C21 H21B 0.9800 .
C21 H21C 0.9800 .
